data_4027577
loop_
_publ_author_name
'Haoran Xue'
'Peddabuddi Gopal'
'Jiong Yang'

_publ_section_title
;
 Stereochemical Study of a Transannular Michael Reaction Cascade
;
_journal_name_full 'Journal of Organic Chemistry'
_journal_page_first 8933
_journal_page_last 8945
_journal_paper_doi 10.1021/jo301287z
_journal_volume 77
_journal_year 2012
_chemical_formula_sum 'C20 H28 O5'
_chemical_formula_weight 348.42
_chemical_name_systematic
; 
 ? 
;
_space_group_IT_number 14
_symmetry_cell_setting monoclinic
_symmetry_space_group_name_Hall '-P 2yn'
_symmetry_space_group_name_H-M 'P 1 21/n 1'
_atom_sites_solution_hydrogens geom
_atom_sites_solution_primary direct
_atom_sites_solution_secondary difmap
_audit_creation_method SHELXL-97
_cell_angle_alpha 90.00
_cell_angle_beta 107.660(2)
_cell_angle_gamma 90.00
_cell_formula_units_Z 4
_cell_length_a 16.430(2)
_cell_length_b 5.3391(8)
_cell_length_c 21.585(3)
_cell_measurement_reflns_used 5164
_cell_measurement_temperature 110(2)
_cell_measurement_theta_max 27.77
_cell_measurement_theta_min 2.60
_cell_volume 1804.2(4)
_computing_cell_refinement
; 
  APEX-II(BRUKER-NONIUS, 2003) 
;
_computing_data_collection 'APEX-II (BRUKER-NONIUS, 2003)'
_computing_data_reduction APEX-II
_computing_molecular_graphics 'X-SEED (Barbour, 2001)'
_computing_publication_material 'Bruker SHELXTL'
_computing_structure_refinement 'SHELXL-97 (Sheldrick, 2008)'
_computing_structure_solution 'SHELXS-97 (Sheldrick, 2008)'
_diffrn_ambient_temperature 110(2)
_diffrn_measured_fraction_theta_full 0.983
_diffrn_measured_fraction_theta_max 0.983
_diffrn_measurement_device_type 'APEX II'
_diffrn_measurement_method 'omega scans'
_diffrn_radiation_monochromator graphite
_diffrn_radiation_source 'fine-focus sealed tube'
_diffrn_radiation_type MoK\a
_diffrn_radiation_wavelength 0.71073
_diffrn_reflns_av_R_equivalents 0.0206
_diffrn_reflns_av_sigmaI/netI 0.0226
_diffrn_reflns_limit_h_max 21
_diffrn_reflns_limit_h_min -19
_diffrn_reflns_limit_k_max 6
_diffrn_reflns_limit_k_min -6
_diffrn_reflns_limit_l_max 27
_diffrn_reflns_limit_l_min -27
_diffrn_reflns_number 12064
_diffrn_reflns_theta_full 27.49
_diffrn_reflns_theta_max 27.49
_diffrn_reflns_theta_min 2.60
_diffrn_standards_decay_% 0
_diffrn_standards_interval_count 0
_diffrn_standards_number 0
_exptl_absorpt_coefficient_mu 0.091
_exptl_absorpt_correction_T_max 0.9856
_exptl_absorpt_correction_T_min 0.9534
_exptl_absorpt_correction_type multi-scan
_exptl_absorpt_process_details 'SADABS; (Sheldrick, 2006)'
_exptl_crystal_colour colorless
_exptl_crystal_density_diffrn 1.283
_exptl_crystal_description block
_exptl_crystal_F_000 752
_exptl_crystal_size_max 0.53
_exptl_crystal_size_mid 0.19
_exptl_crystal_size_min 0.16
_refine_diff_density_max 0.338
_refine_diff_density_min -0.198
_refine_diff_density_rms 0.041
_refine_ls_extinction_method none
_refine_ls_goodness_of_fit_ref 1.038
_refine_ls_hydrogen_treatment constr
_refine_ls_matrix_type full
_refine_ls_number_parameters 229
_refine_ls_number_reflns 4058
_refine_ls_number_restraints 0
_refine_ls_restrained_S_all 1.038
_refine_ls_R_factor_all 0.0455
_refine_ls_R_factor_gt 0.0379
_refine_ls_shift/su_max 0.001
_refine_ls_shift/su_mean 0.000
_refine_ls_structure_factor_coef Fsqd
_refine_ls_weighting_details 'calc w=1/[\s^2^(Fo^2^)+(0.0490P)^2^+0.6207P] where P=(Fo^2^+2Fc^2^)/3'
_refine_ls_weighting_scheme calc
_refine_ls_wR_factor_gt 0.0965
_refine_ls_wR_factor_ref 0.1025
_reflns_number_gt 3465
_reflns_number_total 4058
_reflns_threshold_expression >2sigma(I)
_cod_data_source_file jo301287z_si_001.cif
_cod_data_source_block jyb
_cod_original_cell_volume 1804.2(5)
_cod_database_code 4027577

loop_
_symmetry_equiv_pos_as_xyz
'x, y, z'
'-x+1/2, y+1/2, -z+1/2'
'-x, -y, -z'
'x-1/2, -y-1/2, z-1/2'

loop_
_atom_site_label
_atom_site_type_symbol
_atom_site_fract_x
_atom_site_fract_y
_atom_site_fract_z
_atom_site_U_iso_or_equiv
_atom_site_adp_type
_atom_site_occupancy
_atom_site_symmetry_multiplicity
_atom_site_calc_flag
_atom_site_refinement_flags
C1 C 0.81441(7) 0.2927(2) 1.00993(5) 0.0198(2) Uani 1 1 d .
H1A H 0.8063 0.4003 1.0455 0.024 Uiso 1 1 calc R
C2 C 0.74188(7) 0.3473(2) 0.94716(5) 0.0175(2) Uani 1 1 d .
H2A H 0.7415 0.5310 0.9381 0.021 Uiso 1 1 calc R
C3 C 0.75707(7) 0.2049(2) 0.88911(5) 0.0177(2) Uani 1 1 d .
H3A H 0.7519 0.0219 0.8971 0.021 Uiso 1 1 calc R
C4 C 0.84751(7) 0.2500(2) 0.88429(6) 0.0228(3) Uani 1 1 d .
H4A H 0.8563 0.1440 0.8492 0.027 Uiso 1 1 calc R
H4B H 0.8529 0.4272 0.8727 0.027 Uiso 1 1 calc R
C5 C 0.91621(7) 0.1903(3) 0.94786(6) 0.0243(3) Uani 1 1 d .
H5A H 0.9733 0.2270 0.9435 0.029 Uiso 1 1 calc R
H5B H 0.9141 0.0101 0.9581 0.029 Uiso 1 1 calc R
C6 C 0.90199(7) 0.3471(2) 1.00259(6) 0.0233(3) Uani 1 1 d .
H6A H 0.9468 0.3083 1.0438 0.028 Uiso 1 1 calc R
H6B H 0.9062 0.5272 0.9930 0.028 Uiso 1 1 calc R
C7 C 0.85416(8) -0.0226(3) 1.09105(6) 0.0275(3) Uani 1 1 d .
H7A H 0.8456 -0.1992 1.0998 0.041 Uiso 1 1 calc R
H7B H 0.8349 0.0833 1.1209 0.041 Uiso 1 1 calc R
H7C H 0.9150 0.0078 1.0973 0.041 Uiso 1 1 calc R
C8 C 0.65639(7) 0.2768(2) 0.95683(6) 0.0201(2) Uani 1 1 d .
H8A H 0.6443 0.0999 0.9435 0.024 Uiso 1 1 calc R
H8B H 0.6631 0.2860 1.0039 0.024 Uiso 1 1 calc R
C9 C 0.57882(7) 0.4309(2) 0.92135(6) 0.0211(2) Uani 1 1 d .
C10 C 0.49860(8) 0.3266(3) 0.92900(6) 0.0279(3) Uani 1 1 d .
H10A H 0.5060 0.2060 0.9626 0.033 Uiso 1 1 calc R
C11 C 0.41749(8) 0.3777(2) 0.89544(6) 0.0241(3) Uani 1 1 d .
C12 C 0.39025(8) 0.5596(2) 0.83996(6) 0.0235(3) Uani 1 1 d .
H12A H 0.4399 0.6629 0.8389 0.028 Uiso 1 1 calc R
H12B H 0.3461 0.6730 0.8468 0.028 Uiso 1 1 calc R
C13 C 0.35476(8) 0.4263(3) 0.77534(6) 0.0272(3) Uani 1 1 d .
H13A H 0.3081 0.3114 0.7768 0.033 Uiso 1 1 calc R
H13B H 0.3319 0.5492 0.7400 0.033 Uiso 1 1 calc R
C14 C 0.40609(7) 0.0810(2) 0.72792(6) 0.0218(2) Uani 1 1 d .
C15 C 0.48522(7) -0.0461(2) 0.72184(6) 0.0247(3) Uani 1 1 d .
H15A H 0.4732 -0.1148 0.6774 0.030 Uiso 1 1 calc R
H15B H 0.5000 -0.1879 0.7528 0.030 Uiso 1 1 calc R
C16 C 0.56149(7) 0.1319(2) 0.73542(5) 0.0198(2) Uani 1 1 d .
C17 C 0.62637(7) 0.1073(2) 0.79908(5) 0.0185(2) Uani 1 1 d .
H17A H 0.6225 -0.0354 0.8243 0.022 Uiso 1 1 calc R
C18 C 0.69072(7) 0.2678(2) 0.82505(5) 0.0167(2) Uani 1 1 d .
C19 C 0.34606(9) 0.2394(3) 0.91066(7) 0.0348(3) Uani 1 1 d .
H19A H 0.3691 0.1433 0.9509 0.052 Uiso 1 1 calc R
H19B H 0.3188 0.1251 0.8749 0.052 Uiso 1 1 calc R
H19C H 0.3038 0.3598 0.9162 0.052 Uiso 1 1 calc R
C20 C 0.70255(8) 0.5087(2) 0.79341(6) 0.0211(2) Uani 1 1 d .
H20A H 0.6470 0.5690 0.7659 0.032 Uiso 1 1 calc R
H20B H 0.7405 0.4811 0.7667 0.032 Uiso 1 1 calc R
H20C H 0.7279 0.6337 0.8270 0.032 Uiso 1 1 calc R
O1 O 0.80665(5) 0.03541(16) 1.02615(4) 0.02192(19) Uani 1 1 d .
O2 O 0.42505(5) 0.28639(18) 0.76431(4) 0.0273(2) Uani 1 1 d .
O3 O 0.58329(5) 0.62274(17) 0.89215(5) 0.0279(2) Uani 1 1 d .
O4 O 0.33467(6) 0.00550(19) 0.70325(5) 0.0362(2) Uani 1 1 d .
O5 O 0.56500(6) 0.27696(19) 0.69278(4) 0.0285(2) Uani 1 1 d .

loop_
_atom_site_aniso_label
_atom_site_aniso_U_11
_atom_site_aniso_U_22
_atom_site_aniso_U_33
_atom_site_aniso_U_23
_atom_site_aniso_U_13
_atom_site_aniso_U_12
C1 0.0190(6) 0.0204(6) 0.0182(5) -0.0012(4) 0.0028(4) -0.0020(4)
C2 0.0163(5) 0.0172(5) 0.0179(5) 0.0008(4) 0.0037(4) -0.0002(4)
C3 0.0159(5) 0.0172(5) 0.0186(5) -0.0001(4) 0.0033(4) 0.0005(4)
C4 0.0163(6) 0.0310(7) 0.0206(6) -0.0002(5) 0.0046(4) 0.0019(5)
C5 0.0145(5) 0.0313(7) 0.0247(6) 0.0005(5) 0.0026(4) 0.0009(5)
C6 0.0179(6) 0.0255(6) 0.0226(6) -0.0007(5) 0.0005(4) -0.0042(5)
C7 0.0226(6) 0.0352(7) 0.0204(6) 0.0059(5) 0.0001(5) -0.0023(5)
C8 0.0177(6) 0.0235(6) 0.0188(5) 0.0024(4) 0.0051(4) -0.0005(5)
C9 0.0182(6) 0.0245(6) 0.0209(6) 0.0010(5) 0.0062(4) 0.0008(5)
C10 0.0213(6) 0.0349(7) 0.0287(7) 0.0111(5) 0.0094(5) 0.0017(5)
C11 0.0209(6) 0.0277(7) 0.0260(6) -0.0005(5) 0.0104(5) 0.0011(5)
C12 0.0187(6) 0.0244(6) 0.0270(6) -0.0004(5) 0.0066(5) 0.0049(5)
C13 0.0164(6) 0.0372(7) 0.0271(6) -0.0038(5) 0.0052(5) 0.0047(5)
C14 0.0189(6) 0.0244(6) 0.0205(6) 0.0011(5) 0.0038(4) -0.0024(5)
C15 0.0177(6) 0.0274(7) 0.0270(6) -0.0077(5) 0.0037(5) -0.0027(5)
C16 0.0153(5) 0.0242(6) 0.0204(6) -0.0044(4) 0.0062(4) 0.0010(4)
C17 0.0173(5) 0.0196(6) 0.0191(5) 0.0001(4) 0.0063(4) 0.0008(4)
C18 0.0150(5) 0.0178(5) 0.0180(5) -0.0006(4) 0.0062(4) 0.0025(4)
C19 0.0211(6) 0.0445(9) 0.0410(8) 0.0078(6) 0.0125(6) -0.0011(6)
C20 0.0214(6) 0.0191(6) 0.0214(6) 0.0021(4) 0.0046(4) -0.0001(4)
O1 0.0213(4) 0.0223(4) 0.0180(4) 0.0029(3) -0.0003(3) -0.0020(3)
O2 0.0154(4) 0.0353(5) 0.0305(5) -0.0114(4) 0.0060(3) -0.0008(4)
O3 0.0222(4) 0.0260(5) 0.0360(5) 0.0090(4) 0.0095(4) 0.0023(4)
O4 0.0169(4) 0.0362(6) 0.0515(6) -0.0106(5) 0.0044(4) -0.0045(4)
O5 0.0237(5) 0.0407(6) 0.0192(4) 0.0034(4) 0.0038(3) -0.0025(4)

loop_
_atom_type_symbol
_atom_type_description
_atom_type_scat_dispersion_real
_atom_type_scat_dispersion_imag
_atom_type_scat_source
C C 0.0033 0.0016 'International Tables Vol C Tables 4.2.6.8 and 6.1.1.4'
H H 0.0000 0.0000 'International Tables Vol C Tables 4.2.6.8 and 6.1.1.4'
O O 0.0106 0.0060 'International Tables Vol C Tables 4.2.6.8 and 6.1.1.4'

loop_
_geom_angle_atom_site_label_1
_geom_angle_atom_site_label_2
_geom_angle_atom_site_label_3
_geom_angle
O1 C1 C6 111.43(10)
O1 C1 C2 107.13(9)
C6 C1 C2 112.12(9)
O1 C1 H1A 108.7
C6 C1 H1A 108.7
C2 C1 H1A 108.7
C8 C2 C1 109.38(9)
C8 C2 C3 111.72(9)
C1 C2 C3 110.38(9)
C8 C2 H2A 108.4
C1 C2 H2A 108.4
C3 C2 H2A 108.4
C18 C3 C4 110.21(9)
C18 C3 C2 112.42(9)
C4 C3 C2 111.94(9)
C18 C3 H3A 107.3
C4 C3 H3A 107.3
C2 C3 H3A 107.3
C5 C4 C3 111.91(10)
C5 C4 H4A 109.2
C3 C4 H4A 109.2
C5 C4 H4B 109.2
C3 C4 H4B 109.2
H4A C4 H4B 107.9
C4 C5 C6 109.75(10)
C4 C5 H5A 109.7
C6 C5 H5A 109.7
C4 C5 H5B 109.7
C6 C5 H5B 109.7
H5A C5 H5B 108.2
C1 C6 C5 110.36(10)
C1 C6 H6A 109.6
C5 C6 H6A 109.6
C1 C6 H6B 109.6
C5 C6 H6B 109.6
H6A C6 H6B 108.1
O1 C7 H7A 109.5
O1 C7 H7B 109.5
H7A C7 H7B 109.5
O1 C7 H7C 109.5
H7A C7 H7C 109.5
H7B C7 H7C 109.5
C9 C8 C2 117.66(10)
C9 C8 H8A 107.9
C2 C8 H8A 107.9
C9 C8 H8B 107.9
C2 C8 H8B 107.9
H8A C8 H8B 107.2
O3 C9 C10 124.64(11)
O3 C9 C8 123.05(11)
C10 C9 C8 112.26(10)
C11 C10 C9 129.41(12)
C11 C10 H10A 115.3
C9 C10 H10A 115.3
C10 C11 C12 124.83(11)
C10 C11 C19 119.75(12)
C12 C11 C19 115.36(11)
C11 C12 C13 111.64(11)
C11 C12 H12A 109.3
C13 C12 H12A 109.3
C11 C12 H12B 109.3
C13 C12 H12B 109.3
H12A C12 H12B 108.0
O2 C13 C12 106.79(9)
O2 C13 H13A 110.4
C12 C13 H13A 110.4
O2 C13 H13B 110.4
C12 C13 H13B 110.4
H13A C13 H13B 108.6
O4 C14 O2 124.09(11)
O4 C14 C15 124.26(12)
O2 C14 C15 111.65(10)
C14 C15 C16 112.47(10)
C14 C15 H15A 109.1
C16 C15 H15A 109.1
C14 C15 H15B 109.1
C16 C15 H15B 109.1
H15A C15 H15B 107.8
O5 C16 C17 125.26(11)
O5 C16 C15 118.33(11)
C17 C16 C15 116.38(10)
C18 C17 C16 126.13(11)
C18 C17 H17A 116.9
C16 C17 H17A 116.9
C17 C18 C20 123.52(10)
C17 C18 C3 119.75(10)
C20 C18 C3 116.71(10)
C11 C19 H19A 109.5
C11 C19 H19B 109.5
H19A C19 H19B 109.5
C11 C19 H19C 109.5
H19A C19 H19C 109.5
H19B C19 H19C 109.5
C18 C20 H20A 109.5
C18 C20 H20B 109.5
H20A C20 H20B 109.5
C18 C20 H20C 109.5
H20A C20 H20C 109.5
H20B C20 H20C 109.5
C7 O1 C1 112.86(9)
C14 O2 C13 117.70(9)

loop_
_geom_bond_atom_site_label_1
_geom_bond_atom_site_label_2
_geom_bond_distance
C1 O1 1.4328(15)
C1 C6 1.5228(16)
C1 C2 1.5366(15)
C1 H1A 1.0000
C2 C8 1.5284(15)
C2 C3 1.5491(15)
C2 H2A 1.0000
C3 C18 1.5161(15)
C3 C4 1.5395(16)
C3 H3A 1.0000
C4 C5 1.5227(16)
C4 H4A 0.9900
C4 H4B 0.9900
C5 C6 1.5228(17)
C5 H5A 0.9900
C5 H5B 0.9900
C6 H6A 0.9900
C6 H6B 0.9900
C7 O1 1.4157(14)
C7 H7A 0.9800
C7 H7B 0.9800
C7 H7C 0.9800
C8 C9 1.5150(16)
C8 H8A 0.9900
C8 H8B 0.9900
C9 O3 1.2164(15)
C9 C10 1.4857(17)
C10 C11 1.3377(18)
C10 H10A 0.9500
C11 C12 1.5008(17)
C11 C19 1.5047(18)
C12 C13 1.5161(17)
C12 H12A 0.9900
C12 H12B 0.9900
C13 O2 1.4544(14)
C13 H13A 0.9900
C13 H13B 0.9900
C14 O4 1.2016(15)
C14 O2 1.3298(15)
C14 C15 1.5070(17)
C15 C16 1.5283(17)
C15 H15A 0.9900
C15 H15B 0.9900
C16 O5 1.2175(15)
C16 C17 1.4675(16)
C17 C18 1.3440(16)
C17 H17A 0.9500
C18 C20 1.4962(16)
C19 H19A 0.9800
C19 H19B 0.9800
C19 H19C 0.9800
C20 H20A 0.9800
C20 H20B 0.9800
C20 H20C 0.9800

loop_
_geom_torsion_atom_site_label_1
_geom_torsion_atom_site_label_2
_geom_torsion_atom_site_label_3
_geom_torsion_atom_site_label_4
_geom_torsion
O1 C1 C2 C8 54.73(12)
C6 C1 C2 C8 177.27(10)
O1 C1 C2 C3 -68.58(11)
C6 C1 C2 C3 53.96(13)
C8 C2 C3 C18 62.35(12)
C1 C2 C3 C18 -175.71(9)
C8 C2 C3 C4 -172.95(9)
C1 C2 C3 C4 -51.02(12)
C18 C3 C4 C5 179.69(10)
C2 C3 C4 C5 53.79(13)
C3 C4 C5 C6 -57.37(14)
O1 C1 C6 C5 61.32(12)
C2 C1 C6 C5 -58.75(13)
C4 C5 C6 C1 59.38(13)
C1 C2 C8 C9 147.29(10)
C3 C2 C8 C9 -90.20(12)
C2 C8 C9 O3 -8.80(17)
C2 C8 C9 C10 173.71(10)
O3 C9 C10 C11 17.4(2)
C8 C9 C10 C11 -165.15(14)
C9 C10 C11 C12 0.5(2)
C9 C10 C11 C19 177.69(13)
C10 C11 C12 C13 107.83(15)
C19 C11 C12 C13 -69.42(14)
C11 C12 C13 O2 -65.62(13)
O4 C14 C15 C16 158.76(12)
O2 C14 C15 C16 -21.60(14)
C14 C15 C16 O5 -78.52(14)
C14 C15 C16 C17 103.25(12)
O5 C16 C17 C18 13.15(19)
C15 C16 C17 C18 -168.75(11)
C16 C17 C18 C20 3.79(18)
C16 C17 C18 C3 -174.88(10)
C4 C3 C18 C17 132.76(11)
C2 C3 C18 C17 -101.61(12)
C4 C3 C18 C20 -46.01(13)
C2 C3 C18 C20 79.63(12)
C6 C1 O1 C7 72.91(12)
C2 C1 O1 C7 -164.11(9)
O4 C14 O2 C13 0.68(18)
C15 C14 O2 C13 -178.96(10)
C12 C13 O2 C14 152.54(11)
